data_7249695
loop_
_publ_author_name
'Mutra, Mohana Reddy'
'Chandana, T. L.'
'Wang, Jeh-Jeng'

_publ_section_title
;
 Atom-economical and workup-free multiparticipation of p&#x2011;TsOH in
 yne-ynamides skeletal reshuffle: Access to regiospecific, chemospecific,
 and stereospecific (E)&#x2011;alkenyl sulfonate/ketone-- tethered indoles
;
_journal_name_full 'Green Chemistry'
_journal_paper_doi 10.1039/D4GC05876C
_journal_year 2024
_chemical_formula_moiety 'C36 H29 N O5 S2'
_chemical_formula_sum 'C36 H29 N O5 S2'
_chemical_formula_weight 619.72
_space_group_crystal_system triclinic
_space_group_IT_number 2
_space_group_name_Hall '-P 1'
_space_group_name_H-M_alt 'P -1'
_atom_sites_solution_hydrogens geom
_atom_sites_solution_primary dual
_audit_creation_date 2024-04-10
_audit_creation_method
;
Olex2 1.5
(compiled 2024.02.16 svn.r378c4104 for OlexSys, GUI svn.r6928)
;
_audit_update_record
;
2024-08-13 deposited with the CCDC.	2024-12-13 downloaded from the CCDC.
;
_cell_angle_alpha 87.3880(10)
_cell_angle_beta 78.3450(10)
_cell_angle_gamma 75.5430(10)
_cell_formula_units_Z 2
_cell_length_a 10.0336(2)
_cell_length_b 11.9429(2)
_cell_length_c 13.2152(2)
_cell_measurement_reflns_used 41023
_cell_measurement_temperature 130(2)
_cell_measurement_theta_max 27.0340
_cell_measurement_theta_min 1.7470
_cell_volume 1501.80(5)
_computing_cell_refinement 'CrysAlisPro 1.171.41.123a (Rigaku OD, 2022)'
_computing_data_collection 'CrysAlisPro 1.171.41.123a (Rigaku OD, 2022)'
_computing_data_reduction 'CrysAlisPro 1.171.41.123a (Rigaku OD, 2022)'
_computing_molecular_graphics 'Olex2 1.5 (Dolomanov et al., 2009)'
_computing_publication_material 'Olex2 1.5 (Dolomanov et al., 2009)'
_computing_structure_refinement 'SHELXL 2018/3 (Sheldrick, 2015)'
_computing_structure_solution 'SHELXT 2018/2 (Sheldrick, 2018)'
_diffrn_ambient_temperature 130(2)
_diffrn_detector 'Hybrid Pixel Array Detector'
_diffrn_detector_area_resol_mean 10.0000
_diffrn_measured_fraction_theta_full 0.998
_diffrn_measured_fraction_theta_max 0.938
_diffrn_measurement_details
;
List of Runs (angles in degrees, time in seconds):

  # Type    Start    End  Width  t~exp~   \w     \q     \k     \f   Frames
#--------------------------------------------------------------------------
  1  \w    -14.00 100.00   0.50    5.04    --   10.60  65.00-101.00  228
  2  \w    -79.00  35.00   0.50    5.04    --   10.60 -65.00 123.00  228
  3  \w    -35.00  78.00   0.50    5.04    --  -10.90  65.00-101.00  226
  4  \w   -100.00  13.00   0.50    5.04    --  -10.90 -65.00 123.00  226
  5  \w    -79.00  41.00   0.50    5.04    --   10.60 -57.00-180.00  240
  6  \w    -15.00 100.00   0.50    5.04    --   10.60  77.00 150.00  230
  7  \w    -17.00 100.00   0.50    5.04    --   10.60  82.00  90.00  234
  8  \w    -17.00 100.00   0.50    5.04    --   10.60  82.00-150.00  234
  9  \w    -79.00  36.00   0.50    5.04    --   10.60 -77.00-180.00  230
 10  \w    -17.00 100.00   0.50    5.04    --   10.60  82.00  60.00  234
 11  \w    -15.00 100.00   0.50    5.04    --   10.60  77.00   0.00  230
 12  \w    -17.00 100.00   0.50    5.04    --   10.60  82.00   0.00  234
 13  \w    -17.00 100.00   0.50    5.04    --   10.60  82.00 -90.00  234
 14  \w    -48.00  79.00   0.50    5.04    --  -10.90  37.00-150.00  254
 15  \w    -36.00  79.00   0.50    5.04    --  -10.90  77.00 -60.00  230
 16  \w   -100.00  17.00   0.50    5.04    --  -10.90 -82.00  60.00  234
 17  \w   -100.00  17.00   0.50    5.04    --  -10.90 -82.00-150.00  234
 18  \w    -36.00  79.00   0.50    5.04    --  -10.90  77.00  30.00  230
 19  \w    -79.00 -51.00   0.50    5.04    --   10.60 -82.00 120.00   56
 20  \w    -79.00  38.00   0.50    5.04    --   10.60 -82.00  60.00  234
 21  \w    -79.00  38.00   0.50    5.04    --   10.60 -82.00  90.00  234
 22  \w    -38.00  79.00   0.50    5.04    --  -10.90  82.00 -90.00  234
 23  \w    -38.00  79.00   0.50    5.04    --  -10.90  82.00 -30.00  234
;
_diffrn_measurement_device 'four-circle diffractometer'
_diffrn_measurement_device_type 'XtaLAB Pro II AFC12 (RINC): Kappa single'
_diffrn_measurement_method '\w scans'
_diffrn_orient_matrix_type 'CrysAlisPro convention (1999,Acta A55,543-557)'
_diffrn_orient_matrix_UB_11 -0.0139261000
_diffrn_orient_matrix_UB_12 -0.0388178000
_diffrn_orient_matrix_UB_13 0.0407089000
_diffrn_orient_matrix_UB_21 0.0701810000
_diffrn_orient_matrix_UB_22 -0.0100534000
_diffrn_orient_matrix_UB_23 0.0071943000
_diffrn_orient_matrix_UB_31 -0.0206305000
_diffrn_orient_matrix_UB_32 0.0464105000
_diffrn_orient_matrix_UB_33 0.0359790000
_diffrn_radiation_monochromator mirror
_diffrn_radiation_probe x-ray
_diffrn_radiation_type 'Mo K\a'
_diffrn_radiation_wavelength 0.71073
_diffrn_reflns_av_R_equivalents 0.0634
_diffrn_reflns_av_unetI/netI 0.0277
_diffrn_reflns_Laue_measured_fraction_full 0.998
_diffrn_reflns_Laue_measured_fraction_max 0.938
_diffrn_reflns_limit_h_max 12
_diffrn_reflns_limit_h_min -12
_diffrn_reflns_limit_k_max 15
_diffrn_reflns_limit_k_min -15
_diffrn_reflns_limit_l_max 16
_diffrn_reflns_limit_l_min -16
_diffrn_reflns_number 66920
_diffrn_reflns_point_group_measured_fraction_full 0.998
_diffrn_reflns_point_group_measured_fraction_max 0.938
_diffrn_reflns_theta_full 25.242
_diffrn_reflns_theta_max 27.346
_diffrn_reflns_theta_min 1.573
_diffrn_source 'micro-focus sealed X-ray tube'
_diffrn_source_type 'Rigaku (Mo) X-ray Source'
_exptl_absorpt_coefficient_mu 0.223
_exptl_absorpt_correction_T_max 1.00000
_exptl_absorpt_correction_T_min 0.81547
_exptl_absorpt_correction_type multi-scan
_exptl_absorpt_process_details
;
CrysAlisPro 1.171.41.123a (Rigaku Oxford Diffraction, 2022)
Empirical absorption correction using spherical harmonics,
implemented in SCALE3 ABSPACK scaling algorithm.
;
_exptl_crystal_colour colourless
_exptl_crystal_colour_primary colourless
_exptl_crystal_density_diffrn 1.370
_exptl_crystal_description block
_exptl_crystal_F_000 648
_exptl_crystal_size_max 0.5
_exptl_crystal_size_mid 0.3
_exptl_crystal_size_min 0.2
_refine_diff_density_max 0.410
_refine_diff_density_min -0.586
_refine_diff_density_rms 0.049
_refine_ls_extinction_method none
_refine_ls_goodness_of_fit_ref 1.095
_refine_ls_hydrogen_treatment constr
_refine_ls_matrix_type full
_refine_ls_number_parameters 399
_refine_ls_number_reflns 6361
_refine_ls_number_restraints 0
_refine_ls_restrained_S_all 1.095
_refine_ls_R_factor_all 0.0439
_refine_ls_R_factor_gt 0.0369
_refine_ls_shift/su_max 0.001
_refine_ls_shift/su_mean 0.000
_refine_ls_structure_factor_coef Fsqd
_refine_ls_weighting_details 'w=1/[\s^2^(Fo^2^)+(0.0464P)^2^+0.5647P] where P=(Fo^2^+2Fc^2^)/3'
_refine_ls_weighting_scheme calc
_refine_ls_wR_factor_gt 0.0967
_refine_ls_wR_factor_ref 0.1010
_reflns_Friedel_coverage 0.000
_reflns_number_gt 5508
_reflns_number_total 6361
_reflns_threshold_expression 'I > 2\s(I)'
_cod_data_source_file d4gc05876c2.cif
_cod_data_source_block k11301-jjw-a_auto
_cod_database_code 7249695
_shelx_shelxl_version_number 2018/3
_shelx_space_group_comment
;
The symmetry employed for this shelxl refinement is uniquely defined
by the following loop, which should always be used as a source of
symmetry information in preference to the above space-group names.
They are only intended as comments.
;
_shelx_estimated_absorpt_t_max 0.957
_shelx_estimated_absorpt_t_min 0.896
_reflns_odcompleteness_completeness 99.56
_reflns_odcompleteness_iscentric 1
_reflns_odcompleteness_theta 26.32
_olex2_refinement_description
;
1. Fixed Uiso
 At 1.2 times of:
  All C(H) groups
 At 1.5 times of:
  All C(H,H,H) groups
2.a Aromatic/amide H refined with riding coordinates:
 C10(H10), C7(H7), C4(H4), C31(H31), C5(H5), C14(H14), C16(H16), C6(H6),
 C18(H18), C13(H13), C24(H24), C28(H28), C27(H27), C11(H11), C12(H12), C25(H25),
  C32(H32), C35(H35), C22(H22), C34(H34), C19(H19), C20(H20), C21(H21)
2.b Idealised Me refined as rotating group:
 C29(H29A,H29B,H29C), C36(H36A,H36B,H36C)
;
_olex2_submission_special_instructions 'No special instructions were received'
_oxdiff_exptl_absorpt_empirical_details
;
Empirical correction (ABSPACK) includes:
- Absorption correction using spherical harmonics
- Frame scaling
;
_oxdiff_exptl_absorpt_empirical_full_max 2.233
_oxdiff_exptl_absorpt_empirical_full_min 0.654

loop_
_space_group_symop_operation_xyz
'x, y, z'
'-x, -y, -z'

loop_
_atom_site_label
_atom_site_type_symbol
_atom_site_fract_x
_atom_site_fract_y
_atom_site_fract_z
_atom_site_U_iso_or_equiv
_atom_site_adp_type
_atom_site_occupancy
_atom_site_site_symmetry_order
_atom_site_calc_flag
_atom_site_refinement_flags_posn
_atom_site_refinement_flags_adp
_atom_site_refinement_flags_occupancy
_atom_site_disorder_assembly
_atom_site_disorder_group
S2 S 0.45285(4) 0.27491(3) 1.01961(3) 0.02676(11) Uani 1 1 d . . . . .
S1 S 0.23574(4) 0.08397(3) 0.61448(3) 0.02254(10) Uani 1 1 d . . . . .
O1 O 0.36462(11) -0.00046(9) 0.58634(8) 0.0277(2) Uani 1 1 d . . . . .
O3 O 0.49193(11) 0.27243(9) 0.89674(8) 0.0263(2) Uani 1 1 d . . . . .
O2 O 0.10521(11) 0.05189(10) 0.62734(9) 0.0309(3) Uani 1 1 d . . . . .
O4 O 0.41526(12) 0.39146(10) 1.05610(9) 0.0326(3) Uani 1 1 d . . . . .
O5 O 0.57099(12) 0.19509(10) 1.04763(9) 0.0357(3) Uani 1 1 d . . . . .
N1 N 0.23669(12) 0.13994(10) 0.73018(9) 0.0212(3) Uani 1 1 d . . . . .
C1 C 0.35532(15) 0.18049(12) 0.74392(11) 0.0210(3) Uani 1 1 d . . . . .
C9 C 0.50139(15) 0.11368(13) 0.71258(11) 0.0225(3) Uani 1 1 d . . . . .
C8 C 0.11406(15) 0.22171(12) 0.78051(11) 0.0220(3) Uani 1 1 d . . . . .
C2 C 0.30853(15) 0.28142(12) 0.79855(11) 0.0221(3) Uani 1 1 d . . . . .
C15 C 0.39707(15) 0.34423(13) 0.83828(11) 0.0236(3) Uani 1 1 d . . . . .
C3 C 0.15661(15) 0.30933(12) 0.82300(11) 0.0225(3) Uani 1 1 d . . . . .
C10 C 0.54184(16) -0.00404(13) 0.73532(12) 0.0263(3) Uani 1 1 d . . . . .
H10 H 0.473067 -0.043647 0.766880 0.032 Uiso 1 1 calc R U . . .
C7 C -0.02638(16) 0.21832(14) 0.79625(12) 0.0274(3) Uani 1 1 d . . . . .
H7 H -0.054380 0.159363 0.766153 0.033 Uiso 1 1 calc R U . . .
C17 C 0.34381(16) 0.53939(13) 0.75314(12) 0.0272(3) Uani 1 1 d . . . . .
C30 C 0.23273(15) 0.20241(13) 0.53074(11) 0.0236(3) Uani 1 1 d . . . . .
C4 C 0.05593(16) 0.39615(13) 0.88351(12) 0.0279(3) Uani 1 1 d . . . . .
H4 H 0.082685 0.456754 0.912172 0.034 Uiso 1 1 calc R U . . .
C31 C 0.35788(16) 0.23241(14) 0.48851(12) 0.0287(3) Uani 1 1 d . . . . .
H31 H 0.444463 0.188229 0.503400 0.034 Uiso 1 1 calc R U . . .
C23 C 0.30496(16) 0.21842(13) 1.04826(12) 0.0266(3) Uani 1 1 d . . . . .
C5 C -0.08315(17) 0.39178(14) 0.90063(12) 0.0302(3) Uani 1 1 d . . . . .
H5 H -0.152359 0.449389 0.942497 0.036 Uiso 1 1 calc R U . . .
C14 C 0.60476(16) 0.17005(15) 0.66617(12) 0.0286(3) Uani 1 1 d . . . . .
H14 H 0.578887 0.249892 0.650008 0.034 Uiso 1 1 calc R U . . .
C16 C 0.40567(16) 0.45315(14) 0.82444(12) 0.0275(3) Uani 1 1 d . . . . .
H16 H 0.458976 0.478890 0.866236 0.033 Uiso 1 1 calc R U . . .
C6 C -0.12354(16) 0.30425(14) 0.85749(13) 0.0309(4) Uani 1 1 d . . . . .
H6 H -0.219966 0.303534 0.870389 0.037 Uiso 1 1 calc R U . . .
C26 C 0.07495(18) 0.12405(15) 1.09888(13) 0.0322(4) Uani 1 1 d . . . . .
C18 C 0.33829(18) 0.65496(14) 0.76966(13) 0.0332(4) Uani 1 1 d . . . . .
H18 H 0.364597 0.676053 0.829863 0.040 Uiso 1 1 calc R U . . .
C13 C 0.74423(17) 0.11021(16) 0.64371(13) 0.0350(4) Uani 1 1 d . . . . .
H13 H 0.813682 0.149309 0.612513 0.042 Uiso 1 1 calc R U . . .
C24 C 0.18095(17) 0.28329(14) 1.10548(13) 0.0314(4) Uani 1 1 d . . . . .
H24 H 0.174740 0.359345 1.127533 0.038 Uiso 1 1 calc R U . . .
C28 C 0.31695(17) 0.10679(14) 1.01583(13) 0.0306(3) Uani 1 1 d . . . . .
H28 H 0.402579 0.063348 0.976150 0.037 Uiso 1 1 calc R U . . .
C27 C 0.20164(18) 0.06013(14) 1.04250(13) 0.0335(4) Uani 1 1 d . . . . .
H27 H 0.208990 -0.016757 1.022031 0.040 Uiso 1 1 calc R U . . .
C11 C 0.68200(17) -0.06291(15) 0.71189(13) 0.0329(4) Uani 1 1 d . . . . .
H11 H 0.708794 -0.142928 0.727209 0.039 Uiso 1 1 calc R U . . .
C33 C 0.2292(2) 0.39133(15) 0.39933(13) 0.0358(4) Uani 1 1 d . . . . .
C12 C 0.78348(17) -0.00611(16) 0.66630(13) 0.0359(4) Uani 1 1 d . . . . .
H12 H 0.879502 -0.046875 0.650661 0.043 Uiso 1 1 calc R U . . .
C25 C 0.06585(18) 0.23575(15) 1.13019(13) 0.0339(4) Uani 1 1 d . . . . .
H25 H -0.020081 0.279910 1.168890 0.041 Uiso 1 1 calc R U . . .
C32 C 0.35396(18) 0.32739(15) 0.42471(13) 0.0346(4) Uani 1 1 d . . . . .
H32 H 0.438644 0.349621 0.397434 0.042 Uiso 1 1 calc R U . . .
C35 C 0.10687(17) 0.26571(16) 0.50755(14) 0.0364(4) Uani 1 1 d . . . . .
H35 H 0.021536 0.245467 0.536879 0.044 Uiso 1 1 calc R U . . .
C22 C 0.3036(2) 0.51181(16) 0.66414(14) 0.0376(4) Uani 1 1 d . . . . .
H22 H 0.305833 0.433798 0.650841 0.045 Uiso 1 1 calc R U . . .
C34 C 0.1068(2) 0.35864(17) 0.44127(15) 0.0429(4) Uani 1 1 d . . . . .
H34 H 0.020802 0.400997 0.424134 0.051 Uiso 1 1 calc R U . . .
C19 C 0.29518(19) 0.73961(15) 0.69997(15) 0.0397(4) Uani 1 1 d . . . . .
H19 H 0.292744 0.817843 0.712561 0.048 Uiso 1 1 calc R U . . .
C20 C 0.2558(2) 0.71115(17) 0.61255(15) 0.0419(4) Uani 1 1 d . . . . .
H20 H 0.225778 0.769277 0.564860 0.050 Uiso 1 1 calc R U . . .
C21 C 0.2606(2) 0.59731(17) 0.59511(15) 0.0444(5) Uani 1 1 d . . . . .
H21 H 0.233889 0.577128 0.534733 0.053 Uiso 1 1 calc R U . . .
C29 C -0.0504(2) 0.07278(17) 1.12726(15) 0.0415(4) Uani 1 1 d . . . . .
H29A H -0.028626 -0.003178 1.094172 0.062 Uiso 1 1 calc R U . . .
H29B H -0.130838 0.123966 1.103636 0.062 Uiso 1 1 calc R U . . .
H29C H -0.073314 0.064202 1.202433 0.062 Uiso 1 1 calc R U . . .
C36 C 0.2286(3) 0.49223(17) 0.32639(15) 0.0527(5) Uani 1 1 d . . . . .
H36A H 0.273943 0.546290 0.351445 0.079 Uiso 1 1 calc R U . . .
H36B H 0.131530 0.531794 0.322914 0.079 Uiso 1 1 calc R U . . .
H36C H 0.279929 0.464170 0.257416 0.079 Uiso 1 1 calc R U . . .

loop_
_atom_site_aniso_label
_atom_site_aniso_U_11
_atom_site_aniso_U_22
_atom_site_aniso_U_33
_atom_site_aniso_U_23
_atom_site_aniso_U_13
_atom_site_aniso_U_12
S2 0.0282(2) 0.0297(2) 0.0246(2) -0.00134(15) -0.00999(15) -0.00709(16)
S1 0.02400(19) 0.02344(19) 0.02229(19) -0.00236(14) -0.00480(14) -0.00911(14)
O1 0.0305(6) 0.0243(5) 0.0273(6) -0.0044(4) -0.0058(5) -0.0038(4)
O3 0.0258(5) 0.0301(6) 0.0242(6) -0.0017(4) -0.0085(4) -0.0061(4)
O2 0.0304(6) 0.0368(6) 0.0314(6) -0.0044(5) -0.0058(5) -0.0188(5)
O4 0.0389(6) 0.0319(6) 0.0303(6) -0.0066(5) -0.0089(5) -0.0119(5)
O5 0.0331(6) 0.0395(7) 0.0369(7) 0.0010(5) -0.0174(5) -0.0048(5)
N1 0.0212(6) 0.0221(6) 0.0208(6) -0.0029(5) -0.0031(5) -0.0067(5)
C1 0.0225(7) 0.0239(7) 0.0192(7) 0.0019(6) -0.0060(5) -0.0092(6)
C9 0.0230(7) 0.0284(8) 0.0178(7) -0.0022(6) -0.0056(6) -0.0076(6)
C8 0.0226(7) 0.0233(7) 0.0196(7) 0.0019(6) -0.0035(6) -0.0055(6)
C2 0.0250(7) 0.0237(7) 0.0194(7) 0.0013(6) -0.0061(6) -0.0082(6)
C15 0.0238(7) 0.0276(8) 0.0208(7) -0.0012(6) -0.0069(6) -0.0066(6)
C3 0.0253(7) 0.0236(7) 0.0191(7) 0.0016(6) -0.0052(6) -0.0067(6)
C10 0.0276(8) 0.0293(8) 0.0234(8) 0.0003(6) -0.0081(6) -0.0071(6)
C7 0.0245(7) 0.0303(8) 0.0292(8) 0.0017(6) -0.0061(6) -0.0095(6)
C17 0.0285(8) 0.0289(8) 0.0264(8) 0.0009(6) -0.0052(6) -0.0113(6)
C30 0.0253(7) 0.0260(8) 0.0194(7) -0.0025(6) -0.0044(6) -0.0054(6)
C4 0.0309(8) 0.0271(8) 0.0249(8) -0.0020(6) -0.0062(6) -0.0044(6)
C31 0.0252(8) 0.0342(9) 0.0256(8) 0.0013(7) -0.0041(6) -0.0063(6)
C23 0.0288(8) 0.0287(8) 0.0243(8) 0.0027(6) -0.0091(6) -0.0079(6)
C5 0.0293(8) 0.0293(8) 0.0265(8) -0.0015(7) -0.0030(6) 0.0013(6)
C14 0.0279(8) 0.0355(9) 0.0248(8) 0.0001(7) -0.0051(6) -0.0124(7)
C16 0.0307(8) 0.0316(8) 0.0245(8) -0.0018(6) -0.0082(6) -0.0129(7)
C6 0.0222(7) 0.0347(9) 0.0333(9) 0.0052(7) -0.0040(6) -0.0043(6)
C26 0.0361(9) 0.0343(9) 0.0293(9) 0.0060(7) -0.0096(7) -0.0127(7)
C18 0.0375(9) 0.0313(9) 0.0326(9) -0.0018(7) -0.0070(7) -0.0115(7)
C13 0.0258(8) 0.0545(11) 0.0278(9) -0.0018(8) -0.0038(6) -0.0160(8)
C24 0.0351(9) 0.0263(8) 0.0321(9) 0.0017(7) -0.0067(7) -0.0064(7)
C28 0.0313(8) 0.0304(8) 0.0306(9) -0.0014(7) -0.0091(7) -0.0057(7)
C27 0.0401(9) 0.0267(8) 0.0365(9) 0.0009(7) -0.0122(7) -0.0099(7)
C11 0.0343(9) 0.0338(9) 0.0288(8) -0.0036(7) -0.0126(7) 0.0006(7)
C33 0.0488(10) 0.0318(9) 0.0226(8) 0.0011(7) -0.0059(7) -0.0032(8)
C12 0.0224(8) 0.0534(11) 0.0292(9) -0.0084(8) -0.0083(7) -0.0003(7)
C25 0.0329(9) 0.0330(9) 0.0333(9) 0.0028(7) -0.0036(7) -0.0064(7)
C32 0.0364(9) 0.0387(9) 0.0278(9) 0.0053(7) -0.0022(7) -0.0118(7)
C35 0.0251(8) 0.0426(10) 0.0402(10) 0.0048(8) -0.0080(7) -0.0054(7)
C22 0.0516(11) 0.0365(9) 0.0329(9) 0.0049(7) -0.0171(8) -0.0195(8)
C34 0.0367(10) 0.0435(10) 0.0428(11) 0.0076(8) -0.0131(8) 0.0032(8)
C19 0.0429(10) 0.0286(9) 0.0455(11) 0.0038(8) -0.0047(8) -0.0086(7)
C20 0.0424(10) 0.0427(10) 0.0414(10) 0.0148(8) -0.0118(8) -0.0114(8)
C21 0.0573(12) 0.0515(12) 0.0340(10) 0.0085(8) -0.0211(9) -0.0225(10)
C29 0.0438(10) 0.0431(10) 0.0404(10) 0.0021(8) -0.0044(8) -0.0195(8)
C36 0.0776(15) 0.0410(11) 0.0329(10) 0.0093(8) -0.0097(10) -0.0052(10)

loop_
_atom_type_symbol
_atom_type_description
_atom_type_scat_dispersion_real
_atom_type_scat_dispersion_imag
_atom_type_scat_source
C C 0.0033 0.0016 'International Tables Vol C Tables 4.2.6.8 and 6.1.1.4'
H H 0.0000 0.0000 'International Tables Vol C Tables 4.2.6.8 and 6.1.1.4'
N N 0.0061 0.0033 'International Tables Vol C Tables 4.2.6.8 and 6.1.1.4'
O O 0.0106 0.0060 'International Tables Vol C Tables 4.2.6.8 and 6.1.1.4'
S S 0.1246 0.1234 'International Tables Vol C Tables 4.2.6.8 and 6.1.1.4'

loop_
_geom_angle_atom_site_label_1
_geom_angle_atom_site_label_2
_geom_angle_atom_site_label_3
_geom_angle
_geom_angle_site_symmetry_1
_geom_angle_site_symmetry_3
_geom_angle_publ_flag
O3 S2 C23 103.86(7) . . ?
O4 S2 O3 109.94(6) . . ?
O4 S2 C23 109.04(7) . . ?
O5 S2 O3 102.73(7) . . ?
O5 S2 O4 119.56(7) . . ?
O5 S2 C23 110.46(7) . . ?
O1 S1 O2 120.25(7) . . ?
O1 S1 N1 106.86(6) . . ?
O1 S1 C30 109.95(7) . . ?
O2 S1 N1 105.61(6) . . ?
O2 S1 C30 109.27(7) . . ?
N1 S1 C30 103.49(6) . . ?
C15 O3 S2 119.75(9) . . ?
C1 N1 S1 119.95(9) . . ?
C8 N1 S1 118.68(10) . . ?
C8 N1 C1 106.76(11) . . ?
N1 C1 C9 123.36(12) . . ?
C2 C1 N1 109.08(12) . . ?
C2 C1 C9 127.23(13) . . ?
C10 C9 C1 121.30(13) . . ?
C10 C9 C14 118.84(14) . . ?
C14 C9 C1 119.68(14) . . ?
C3 C8 N1 108.25(12) . . ?
C7 C8 N1 129.64(14) . . ?
C7 C8 C3 121.92(14) . . ?
C1 C2 C15 125.86(13) . . ?
C1 C2 C3 108.59(13) . . ?
C3 C2 C15 125.11(13) . . ?
O3 C15 C2 113.33(12) . . ?
C16 C15 O3 116.54(13) . . ?
C16 C15 C2 130.06(14) . . ?
C8 C3 C2 107.32(13) . . ?
C4 C3 C8 119.54(14) . . ?
C4 C3 C2 132.91(14) . . ?
C9 C10 H10 120.0 . . ?
C11 C10 C9 120.09(15) . . ?
C11 C10 H10 120.0 . . ?
C8 C7 H7 121.3 . . ?
C6 C7 C8 117.38(15) . . ?
C6 C7 H7 121.3 . . ?
C18 C17 C16 117.83(14) . . ?
C18 C17 C22 117.76(15) . . ?
C22 C17 C16 124.08(15) . . ?
C31 C30 S1 119.31(12) . . ?
C35 C30 S1 120.18(12) . . ?
C35 C30 C31 120.51(14) . . ?
C3 C4 H4 120.7 . . ?
C5 C4 C3 118.58(15) . . ?
C5 C4 H4 120.7 . . ?
C30 C31 H31 120.6 . . ?
C32 C31 C30 118.86(15) . . ?
C32 C31 H31 120.6 . . ?
C24 C23 S2 119.82(12) . . ?
C24 C23 C28 121.54(15) . . ?
C28 C23 S2 118.59(12) . . ?
C4 C5 H5 119.5 . . ?
C4 C5 C6 121.06(15) . . ?
C6 C5 H5 119.5 . . ?
C9 C14 H14 119.8 . . ?
C13 C14 C9 120.37(15) . . ?
C13 C14 H14 119.8 . . ?
C15 C16 C17 128.74(14) . . ?
C15 C16 H16 115.6 . . ?
C17 C16 H16 115.6 . . ?
C7 C6 C5 121.50(15) . . ?
C7 C6 H6 119.2 . . ?
C5 C6 H6 119.3 . . ?
C27 C26 C29 120.73(16) . . ?
C25 C26 C27 119.11(15) . . ?
C25 C26 C29 120.16(16) . . ?
C17 C18 H18 119.4 . . ?
C19 C18 C17 121.20(16) . . ?
C19 C18 H18 119.4 . . ?
C14 C13 H13 119.7 . . ?
C14 C13 C12 120.51(15) . . ?
C12 C13 H13 119.7 . . ?
C23 C24 H24 120.5 . . ?
C23 C24 C25 119.05(15) . . ?
C25 C24 H24 120.5 . . ?
C23 C28 H28 120.7 . . ?
C27 C28 C23 118.61(16) . . ?
C27 C28 H28 120.7 . . ?
C26 C27 H27 119.5 . . ?
C28 C27 C26 121.04(15) . . ?
C28 C27 H27 119.5 . . ?
C10 C11 H11 119.7 . . ?
C10 C11 C12 120.56(16) . . ?
C12 C11 H11 119.7 . . ?
C32 C33 C36 120.58(17) . . ?
C34 C33 C32 118.24(15) . . ?
C34 C33 C36 121.17(17) . . ?
C13 C12 C11 119.63(15) . . ?
C13 C12 H12 120.2 . . ?
C11 C12 H12 120.2 . . ?
C26 C25 H25 119.7 . . ?
C24 C25 C26 120.63(16) . . ?
C24 C25 H25 119.7 . . ?
C31 C32 C33 121.64(16) . . ?
C31 C32 H32 119.2 . . ?
C33 C32 H32 119.2 . . ?
C30 C35 H35 120.4 . . ?
C34 C35 C30 119.26(16) . . ?
C34 C35 H35 120.4 . . ?
C17 C22 H22 119.8 . . ?
C21 C22 C17 120.47(17) . . ?
C21 C22 H22 119.8 . . ?
C33 C34 H34 119.3 . . ?
C35 C34 C33 121.45(16) . . ?
C35 C34 H34 119.3 . . ?
C18 C19 H19 119.8 . . ?
C20 C19 C18 120.40(17) . . ?
C20 C19 H19 119.8 . . ?
C19 C20 H20 120.4 . . ?
C19 C20 C21 119.12(16) . . ?
C21 C20 H20 120.4 . . ?
C22 C21 H21 119.5 . . ?
C20 C21 C22 121.04(17) . . ?
C20 C21 H21 119.5 . . ?
C26 C29 H29A 109.5 . . ?
C26 C29 H29B 109.5 . . ?
C26 C29 H29C 109.5 . . ?
H29A C29 H29B 109.5 . . ?
H29A C29 H29C 109.5 . . ?
H29B C29 H29C 109.5 . . ?
C33 C36 H36A 109.5 . . ?
C33 C36 H36B 109.5 . . ?
C33 C36 H36C 109.5 . . ?
H36A C36 H36B 109.5 . . ?
H36A C36 H36C 109.5 . . ?
H36B C36 H36C 109.5 . . ?

loop_
_geom_bond_atom_site_label_1
_geom_bond_atom_site_label_2
_geom_bond_distance
_geom_bond_site_symmetry_2
_geom_bond_publ_flag
S2 O3 1.5914(11) . ?
S2 O4 1.4275(12) . ?
S2 O5 1.4254(12) . ?
S2 C23 1.7464(16) . ?
S1 O1 1.4199(11) . ?
S1 O2 1.4303(11) . ?
S1 N1 1.6991(12) . ?
S1 C30 1.7539(15) . ?
O3 C15 1.4378(17) . ?
N1 C1 1.4378(17) . ?
N1 C8 1.4278(18) . ?
C1 C9 1.469(2) . ?
C1 C2 1.362(2) . ?
C9 C10 1.399(2) . ?
C9 C14 1.400(2) . ?
C8 C3 1.402(2) . ?
C8 C7 1.393(2) . ?
C2 C15 1.478(2) . ?
C2 C3 1.448(2) . ?
C15 C16 1.327(2) . ?
C3 C4 1.400(2) . ?
C10 H10 0.9500 . ?
C10 C11 1.385(2) . ?
C7 H7 0.9500 . ?
C7 C6 1.384(2) . ?
C17 C16 1.471(2) . ?
C17 C18 1.393(2) . ?
C17 C22 1.396(2) . ?
C30 C31 1.393(2) . ?
C30 C35 1.385(2) . ?
C4 H4 0.9500 . ?
C4 C5 1.382(2) . ?
C31 H31 0.9500 . ?
C31 C32 1.380(2) . ?
C23 C24 1.383(2) . ?
C23 C28 1.388(2) . ?
C5 H5 0.9500 . ?
C5 C6 1.393(2) . ?
C14 H14 0.9500 . ?
C14 C13 1.382(2) . ?
C16 H16 0.9500 . ?
C6 H6 0.9500 . ?
C26 C27 1.392(2) . ?
C26 C25 1.391(2) . ?
C26 C29 1.507(2) . ?
C18 H18 0.9500 . ?
C18 C19 1.384(2) . ?
C13 H13 0.9500 . ?
C13 C12 1.382(3) . ?
C24 H24 0.9500 . ?
C24 C25 1.386(2) . ?
C28 H28 0.9500 . ?
C28 C27 1.383(2) . ?
C27 H27 0.9500 . ?
C11 H11 0.9500 . ?
C11 C12 1.386(2) . ?
C33 C32 1.390(2) . ?
C33 C34 1.383(3) . ?
C33 C36 1.508(2) . ?
C12 H12 0.9500 . ?
C25 H25 0.9500 . ?
C32 H32 0.9500 . ?
C35 H35 0.9500 . ?
C35 C34 1.382(3) . ?
C22 H22 0.9500 . ?
C22 C21 1.384(2) . ?
C34 H34 0.9500 . ?
C19 H19 0.9500 . ?
C19 C20 1.376(3) . ?
C20 H20 0.9500 . ?
C20 C21 1.377(3) . ?
C21 H21 0.9500 . ?
C29 H29A 0.9800 . ?
C29 H29B 0.9800 . ?
C29 H29C 0.9800 . ?
C36 H36A 0.9800 . ?
C36 H36B 0.9800 . ?
C36 H36C 0.9800 . ?

loop_
_geom_torsion_atom_site_label_1
_geom_torsion_atom_site_label_2
_geom_torsion_atom_site_label_3
_geom_torsion_atom_site_label_4
_geom_torsion
_geom_torsion_site_symmetry_1
_geom_torsion_site_symmetry_2
_geom_torsion_site_symmetry_3
_geom_torsion_site_symmetry_4
_geom_torsion_publ_flag
S2 O3 C15 C2 -99.31(13) . . . . ?
S2 O3 C15 C16 83.41(15) . . . . ?
S2 C23 C24 C25 -178.05(12) . . . . ?
S2 C23 C28 C27 177.13(12) . . . . ?
S1 N1 C1 C9 -47.87(17) . . . . ?
S1 N1 C1 C2 138.29(11) . . . . ?
S1 N1 C8 C3 -139.12(10) . . . . ?
S1 N1 C8 C7 45.85(19) . . . . ?
S1 C30 C31 C32 -178.46(13) . . . . ?
S1 C30 C35 C34 -179.91(14) . . . . ?
O1 S1 N1 C1 50.49(12) . . . . ?
O1 S1 N1 C8 -175.52(10) . . . . ?
O1 S1 C30 C31 -31.69(14) . . . . ?
O1 S1 C30 C35 148.72(13) . . . . ?
O3 S2 C23 C24 -121.98(13) . . . . ?
O3 S2 C23 C28 60.40(13) . . . . ?
O3 C15 C16 C17 167.07(14) . . . . ?
O2 S1 N1 C1 179.63(10) . . . . ?
O2 S1 N1 C8 -46.38(12) . . . . ?
O2 S1 C30 C31 -165.69(12) . . . . ?
O2 S1 C30 C35 14.73(16) . . . . ?
O4 S2 O3 C15 -51.11(12) . . . . ?
O4 S2 C23 C24 -4.81(15) . . . . ?
O4 S2 C23 C28 177.58(12) . . . . ?
O5 S2 O3 C15 -179.42(10) . . . . ?
O5 S2 C23 C24 128.49(13) . . . . ?
O5 S2 C23 C28 -49.12(14) . . . . ?
N1 S1 C30 C31 82.16(13) . . . . ?
N1 S1 C30 C35 -97.42(14) . . . . ?
N1 C1 C9 C10 -45.6(2) . . . . ?
N1 C1 C9 C14 139.42(14) . . . . ?
N1 C1 C2 C15 173.11(13) . . . . ?
N1 C1 C2 C3 0.49(16) . . . . ?
N1 C8 C3 C2 0.02(15) . . . . ?
N1 C8 C3 C4 -175.23(13) . . . . ?
N1 C8 C7 C6 173.33(14) . . . . ?
C1 N1 C8 C3 0.26(15) . . . . ?
C1 N1 C8 C7 -174.76(15) . . . . ?
C1 C9 C10 C11 -175.08(14) . . . . ?
C1 C9 C14 C13 174.86(14) . . . . ?
C1 C2 C15 O3 -51.35(19) . . . . ?
C1 C2 C15 C16 125.47(19) . . . . ?
C1 C2 C3 C8 -0.32(16) . . . . ?
C1 C2 C3 C4 174.04(16) . . . . ?
C9 C1 C2 C15 -0.4(2) . . . . ?
C9 C1 C2 C3 -173.04(13) . . . . ?
C9 C10 C11 C12 0.3(2) . . . . ?
C9 C14 C13 C12 0.3(2) . . . . ?
C8 N1 C1 C9 173.36(13) . . . . ?
C8 N1 C1 C2 -0.47(15) . . . . ?
C8 C3 C4 C5 0.8(2) . . . . ?
C8 C7 C6 C5 0.9(2) . . . . ?
C2 C1 C9 C10 127.08(16) . . . . ?
C2 C1 C9 C14 -47.9(2) . . . . ?
C2 C15 C16 C17 -9.7(3) . . . . ?
C2 C3 C4 C5 -172.98(15) . . . . ?
C15 C2 C3 C8 -173.01(13) . . . . ?
C15 C2 C3 C4 1.3(3) . . . . ?
C3 C8 C7 C6 -1.1(2) . . . . ?
C3 C2 C15 O3 120.09(15) . . . . ?
C3 C2 C15 C16 -63.1(2) . . . . ?
C3 C4 C5 C6 -1.1(2) . . . . ?
C10 C9 C14 C13 -0.2(2) . . . . ?
C10 C11 C12 C13 -0.2(2) . . . . ?
C7 C8 C3 C2 175.51(13) . . . . ?
C7 C8 C3 C4 0.3(2) . . . . ?
C17 C18 C19 C20 0.4(3) . . . . ?
C17 C22 C21 C20 -0.2(3) . . . . ?
C30 S1 N1 C1 -65.57(12) . . . . ?
C30 S1 N1 C8 68.42(11) . . . . ?
C30 C31 C32 C33 -1.9(3) . . . . ?
C30 C35 C34 C33 -1.4(3) . . . . ?
C4 C5 C6 C7 0.2(2) . . . . ?
C31 C30 C35 C34 0.5(3) . . . . ?
C23 S2 O3 C15 65.44(11) . . . . ?
C23 C24 C25 C26 0.6(2) . . . . ?
C23 C28 C27 C26 1.3(2) . . . . ?
C14 C9 C10 C11 -0.1(2) . . . . ?
C14 C13 C12 C11 -0.1(2) . . . . ?
C16 C17 C18 C19 173.23(16) . . . . ?
C16 C17 C22 C21 -172.86(17) . . . . ?
C18 C17 C16 C15 164.69(16) . . . . ?
C18 C17 C22 C21 0.3(3) . . . . ?
C18 C19 C20 C21 -0.3(3) . . . . ?
C24 C23 C28 C27 -0.4(2) . . . . ?
C28 C23 C24 C25 -0.5(2) . . . . ?
C27 C26 C25 C24 0.2(2) . . . . ?
C25 C26 C27 C28 -1.2(2) . . . . ?
C32 C33 C34 C35 0.6(3) . . . . ?
C35 C30 C31 C32 1.1(2) . . . . ?
C22 C17 C16 C15 -22.2(3) . . . . ?
C22 C17 C18 C19 -0.3(3) . . . . ?
C34 C33 C32 C31 1.1(3) . . . . ?
C19 C20 C21 C22 0.3(3) . . . . ?
C29 C26 C27 C28 179.74(16) . . . . ?
C29 C26 C25 C24 179.29(16) . . . . ?
C36 C33 C32 C31 -177.81(17) . . . . ?
C36 C33 C34 C35 179.50(18) . . . . ?
